data_4505434
loop_
_publ_author_name
'Yang, Xiandong'
'Ranford, John D.'
'Vittal, Jagadese J.'

_publ_section_title
;
 Isomerism in 1D Coordination Polymers of Cu(II) Complexes
 ofN-(2-Hydroxybenzyl)-l-valine:&#x2009; Influence of Solvent and
 Coordination Sphere on the Conformation
;
_journal_issue 4
_journal_name_full 'Crystal Growth &amp; Design'
_journal_page_first 781
_journal_paper_doi 10.1021/cg0499717
_journal_volume 4
_journal_year 2004
_chemical_formula_sum 'C25.5 H36 Cu2 N2 O7.5'
_chemical_formula_weight 617.64
_chemical_name_systematic
; 
 ? 
;
_space_group_IT_number 4
_symmetry_cell_setting monoclinic
_symmetry_space_group_name_Hall 'P 2yb'
_symmetry_space_group_name_H-M 'P 1 21 1'
_atom_sites_solution_hydrogens geom
_atom_sites_solution_primary direct
_atom_sites_solution_secondary difmap
_audit_creation_method SHELXL-97
_cell_angle_alpha 90.00
_cell_angle_beta 115.5950(10)
_cell_angle_gamma 90.00
_cell_formula_units_Z 4
_cell_length_a 12.82430(10)
_cell_length_b 18.2160(2)
_cell_length_c 14.2213(2)
_cell_measurement_reflns_used 8192
_cell_measurement_temperature 293(2)
_cell_measurement_theta_max 25.0
_cell_measurement_theta_min 2.05
_cell_volume 2996.19(6)
_computing_cell_refinement 'Bruker AXS, SAINT'
_computing_data_collection 'Bruker AXS, SMART'
_computing_data_reduction 'Bruker AXS, SAINT'
_computing_molecular_graphics 'Bruker AXS, SHELXTL'
_computing_publication_material 'Bruker AXS, SHELXTL'
_computing_structure_refinement 'SHELXL-97 (Sheldrick, 1997)'
_computing_structure_solution 'SHELXS-97 (Sheldrick, 1990)'
_diffrn_ambient_temperature 293(2)
_diffrn_measured_fraction_theta_full 0.996
_diffrn_measured_fraction_theta_max 0.996
_diffrn_measurement_device_type 'Bruker AXS Apex CCD diffractometer'
_diffrn_measurement_method \w-scans
_diffrn_radiation_monochromator graphite
_diffrn_radiation_source 'fine-focus sealed tube'
_diffrn_radiation_type MoK\a
_diffrn_radiation_wavelength 0.71073
_diffrn_reflns_av_R_equivalents 0.0248
_diffrn_reflns_av_sigmaI/netI 0.0330
_diffrn_reflns_limit_h_max 12
_diffrn_reflns_limit_h_min -15
_diffrn_reflns_limit_k_max 22
_diffrn_reflns_limit_k_min -18
_diffrn_reflns_limit_l_max 17
_diffrn_reflns_limit_l_min -14
_diffrn_reflns_number 16309
_diffrn_reflns_theta_full 25.68
_diffrn_reflns_theta_max 25.68
_diffrn_reflns_theta_min 1.94
_exptl_absorpt_coefficient_mu 1.463
_exptl_absorpt_correction_T_max 0.8015
_exptl_absorpt_correction_T_min 0.5250
_exptl_absorpt_correction_type empirical
_exptl_absorpt_process_details 'SADABS (Sheldrick, 1996)'
_exptl_crystal_colour green
_exptl_crystal_density_diffrn 1.369
_exptl_crystal_density_method 'not measured'
_exptl_crystal_description 'rectangular, cut'
_exptl_crystal_F_000 1284
_exptl_crystal_size_max 0.24
_exptl_crystal_size_mid 0.24
_exptl_crystal_size_min 0.18
_refine_diff_density_max 1.151
_refine_diff_density_min -0.523
_refine_diff_density_rms 0.099
_refine_ls_abs_structure_details 'Flack H D (1983), Acta Cryst. A39, 876-881'
_refine_ls_abs_structure_Flack 0.010(13)
_refine_ls_extinction_coef 0.0032(4)
_refine_ls_extinction_expression Fc^*^=kFc[1+0.001xFc^2^\l^3^/sin(2\q)]^-1/4^
_refine_ls_extinction_method SHELXL
_refine_ls_goodness_of_fit_ref 1.076
_refine_ls_hydrogen_treatment mixed
_refine_ls_matrix_type full
_refine_ls_number_parameters 670
_refine_ls_number_reflns 10284
_refine_ls_number_restraints 58
_refine_ls_restrained_S_all 1.077
_refine_ls_R_factor_all 0.0523
_refine_ls_R_factor_gt 0.0482
_refine_ls_shift/su_max 0.001
_refine_ls_shift/su_mean 0.000
_refine_ls_structure_factor_coef Fsqd
_refine_ls_weighting_details 'calc w=1/[\s^2^(Fo^2^)+(0.0900P)^2^+2.1872P] where P=(Fo^2^+2Fc^2^)/3'
_refine_ls_weighting_scheme calc
_refine_ls_wR_factor_gt 0.1340
_refine_ls_wR_factor_ref 0.1383
_reflns_number_gt 9612
_reflns_number_total 10284
_reflns_threshold_expression >2sigma(I)
_cod_data_source_file cg0499717si20040115_013902.cif
_cod_data_source_block 3
_cod_original_sg_symbol_H-M P2(1)
_cod_original_formula_sum 'C25.50 H36 Cu2 N2 O7.50'
_cod_database_code 4505434

loop_
_symmetry_equiv_pos_as_xyz
'x, y, z'
'-x, y+1/2, -z'

loop_
_atom_site_label
_atom_site_type_symbol
_atom_site_fract_x
_atom_site_fract_y
_atom_site_fract_z
_atom_site_U_iso_or_equiv
_atom_site_adp_type
_atom_site_occupancy
_atom_site_symmetry_multiplicity
_atom_site_calc_flag
_atom_site_refinement_flags
Cu1 Cu 0.49046(5) 0.64711(4) 0.09117(4) 0.03606(16) Uani 1 1 d D
Cu2 Cu 0.58465(5) 0.68996(4) 0.31905(5) 0.03980(17) Uani 1 1 d .
Cu3 Cu 0.51973(5) 0.49342(4) 0.60277(4) 0.03867(17) Uani 1 1 d D
Cu4 Cu 0.58731(5) 0.46140(4) 0.82844(5) 0.03958(17) Uani 1 1 d .
O1 O 0.4416(3) 0.6940(2) 0.1900(3) 0.0406(8) Uani 1 1 d .
O2 O 0.5368(3) 0.6061(2) -0.0124(3) 0.0431(9) Uani 1 1 d .
O3 O 0.4667(3) 0.5608(2) -0.1738(3) 0.0485(9) Uani 1 1 d .
O4 O 0.6364(3) 0.6550(3) 0.2164(3) 0.0427(9) Uani 1 1 d .
O5 O 0.5388(3) 0.7271(3) 0.4221(3) 0.0504(10) Uani 1 1 d .
O6 O 0.5806(4) 0.7200(3) 0.5896(3) 0.0623(12) Uani 1 1 d .
O7 O 0.4696(3) 0.4303(2) 0.6884(3) 0.0402(8) Uani 1 1 d .
O8 O 0.5798(3) 0.5384(2) 0.5130(3) 0.0407(8) Uani 1 1 d .
O9 O 0.5410(3) 0.5615(2) 0.3484(3) 0.0454(9) Uani 1 1 d .
O10 O 0.6519(3) 0.5061(2) 0.7379(3) 0.0398(9) Uani 1 1 d .
O11 O 0.5729(4) 0.3877(2) 0.9214(3) 0.0521(10) Uani 1 1 d .
O12 O 0.6852(5) 0.3208(2) 1.0581(3) 0.0662(13) Uani 1 1 d .
O13 O 0.4549(5) 0.5288(3) 0.1387(4) 0.0646(12) Uani 1 1 d D
H13A H 0.482(4) 0.5174(11) 0.2063(10) 0.050 Uiso 1 1 d D
H13B H 0.472(4) 0.4895(5) 0.111(3) 0.050 Uiso 1 1 d D
O14 O 0.4454(4) 0.6067(3) 0.6280(3) 0.0557(11) Uani 1 1 d D
H14A H 0.444(4) 0.6130(12) 0.6915(18) 0.050 Uiso 1 1 d D
H14B H 0.484(3) 0.6481(5) 0.626(4) 0.050 Uiso 1 1 d D
N1 N 0.3361(3) 0.6547(2) -0.0267(3) 0.0314(8) Uani 1 1 d .
H1 H 0.3268 0.7016 -0.0511 0.038 Uiso 1 1 calc R
N2 N 0.7425(3) 0.6885(3) 0.4384(3) 0.0379(9) Uani 1 1 d .
H2 H 0.7783 0.7316 0.4382 0.045 Uiso 1 1 calc R
N3 N 0.3746(4) 0.4823(3) 0.4751(3) 0.0366(9) Uani 1 1 d .
H3 H 0.3240 0.5157 0.4792 0.044 Uiso 1 1 calc R
N4 N 0.7130(4) 0.4968(3) 0.9601(3) 0.0375(9) Uani 1 1 d .
H4 H 0.6781 0.5217 0.9942 0.045 Uiso 1 1 calc R
C1 C 0.3362(4) 0.7252(3) 0.1640(4) 0.0338(10) Uani 1 1 d .
C2 C 0.3263(5) 0.7839(3) 0.2231(4) 0.0414(12) Uani 1 1 d .
H2A H 0.3917 0.8022 0.2784 0.050 Uiso 1 1 calc R
C3 C 0.2184(6) 0.8147(3) 0.1988(5) 0.0516(15) Uani 1 1 d .
H3A H 0.2119 0.8528 0.2396 0.062 Uiso 1 1 calc R
C4 C 0.1199(6) 0.7894(4) 0.1142(5) 0.0586(17) Uani 1 1 d .
H4A H 0.0481 0.8104 0.0981 0.070 Uiso 1 1 calc R
C5 C 0.1307(5) 0.7326(4) 0.0547(5) 0.0486(13) Uani 1 1 d .
H5 H 0.0656 0.7157 -0.0024 0.058 Uiso 1 1 calc R
C6 C 0.2380(4) 0.7001(3) 0.0789(4) 0.0396(11) Uani 1 1 d .
C7 C 0.2433(4) 0.6393(3) 0.0093(4) 0.0388(11) Uani 1 1 d .
H7A H 0.1690 0.6349 -0.0508 0.047 Uiso 1 1 calc R
H7B H 0.2596 0.5932 0.0470 0.047 Uiso 1 1 calc R
C8 C 0.3291(4) 0.6046(3) -0.1126(3) 0.0340(10) Uani 1 1 d .
H8 H 0.3004 0.5574 -0.1003 0.041 Uiso 1 1 calc R
C9 C 0.4531(4) 0.5908(3) -0.0996(4) 0.0366(11) Uani 1 1 d .
C10 C 0.2412(5) 0.6310(3) -0.2205(4) 0.0484(14) Uani 1 1 d D
H10 H 0.1722 0.6448 -0.2115 0.058 Uiso 1 1 calc R
C11A C 0.2007(5) 0.5709(4) -0.3051(5) 0.0645(19) Uani 1 1 d D
H11A H 0.1782 0.5280 -0.2790 0.097 Uiso 1 1 calc R
H11B H 0.2628 0.5585 -0.3228 0.097 Uiso 1 1 calc R
H11C H 0.1360 0.5885 -0.3659 0.097 Uiso 1 1 calc R
C12A C 0.2791(7) 0.7004(4) -0.2554(5) 0.0662(19) Uani 1 1 d D
H12A H 0.2218 0.7142 -0.3233 0.099 Uiso 1 1 calc R
H12B H 0.3515 0.6919 -0.2583 0.099 Uiso 1 1 calc R
H12C H 0.2880 0.7392 -0.2068 0.099 Uiso 1 1 calc R
C11 C 0.7471(4) 0.6609(3) 0.2297(4) 0.0411(12) Uani 1 1 d .
C12 C 0.7737(5) 0.6803(3) 0.1470(5) 0.0485(13) Uani 1 1 d .
H12 H 0.7149 0.6878 0.0805 0.058 Uiso 1 1 calc R
C13 C 0.8887(6) 0.6881(5) 0.1653(6) 0.0673(19) Uani 1 1 d .
H13 H 0.9063 0.6998 0.1100 0.081 Uiso 1 1 calc R
C14 C 0.9784(5) 0.6790(5) 0.2646(7) 0.080(2) Uani 1 1 d .
H14 H 1.0546 0.6866 0.2759 0.096 Uiso 1 1 calc R
C15 C 0.9537(5) 0.6586(5) 0.3467(6) 0.073(2) Uani 1 1 d .
H15 H 1.0139 0.6516 0.4126 0.087 Uiso 1 1 calc R
C16 C 0.8373(4) 0.6482(4) 0.3316(4) 0.0465(13) Uani 1 1 d .
C17 C 0.8088(5) 0.6275(3) 0.4189(5) 0.0498(14) Uani 1 1 d .
H17A H 0.8793 0.6183 0.4813 0.060 Uiso 1 1 calc R
H17B H 0.7629 0.5829 0.4014 0.060 Uiso 1 1 calc R
C18 C 0.7304(5) 0.6837(3) 0.5386(4) 0.0424(12) Uani 1 1 d .
H18 H 0.7338 0.6316 0.5570 0.051 Uiso 1 1 calc R
C19 C 0.6067(5) 0.7125(3) 0.5168(4) 0.0437(12) Uani 1 1 d .
C20 C 0.8265(5) 0.7235(3) 0.6312(4) 0.0493(14) Uani 1 1 d D
H20 H 0.8090 0.7761 0.6230 0.059 Uiso 1 1 calc R
C11B C 0.8285(8) 0.6994(6) 0.7362(5) 0.092(3) Uani 1 1 d D
H11D H 0.8889 0.7252 0.7922 0.139 Uiso 1 1 calc R
H11E H 0.8423 0.6475 0.7453 0.139 Uiso 1 1 calc R
H11F H 0.7554 0.7106 0.7364 0.139 Uiso 1 1 calc R
C12B C 0.9484(5) 0.7130(4) 0.6359(5) 0.070(2) Uani 1 1 d D
H12D H 1.0040 0.7394 0.6946 0.105 Uiso 1 1 calc R
H12E H 0.9491 0.7314 0.5730 0.105 Uiso 1 1 calc R
H12F H 0.9677 0.6618 0.6432 0.105 Uiso 1 1 calc R
C21 C 0.3609(5) 0.4047(3) 0.6606(5) 0.0430(12) Uani 1 1 d .
C22 C 0.3231(5) 0.3843(4) 0.7351(5) 0.0560(16) Uani 1 1 d .
H22 H 0.3739 0.3870 0.8054 0.067 Uiso 1 1 calc R
C23 C 0.2117(6) 0.3601(4) 0.7063(5) 0.0581(16) Uani 1 1 d .
H23 H 0.1901 0.3439 0.7574 0.070 Uiso 1 1 calc R
C24 C 0.1323(5) 0.3594(4) 0.6042(6) 0.0594(17) Uani 1 1 d .
H24 H 0.0556 0.3469 0.5856 0.071 Uiso 1 1 calc R
C25 C 0.1694(5) 0.3779(4) 0.5295(5) 0.0533(14) Uani 1 1 d .
H25 H 0.1166 0.3766 0.4596 0.064 Uiso 1 1 calc R
C26 C 0.2829(5) 0.3984(3) 0.5548(4) 0.0423(12) Uani 1 1 d .
C27 C 0.3232(6) 0.4088(3) 0.4716(5) 0.0505(14) Uani 1 1 d .
H27A H 0.3803 0.3715 0.4791 0.061 Uiso 1 1 calc R
H27B H 0.2583 0.4021 0.4040 0.061 Uiso 1 1 calc R
C28 C 0.3931(4) 0.5020(3) 0.3811(4) 0.0414(12) Uani 1 1 d .
H28 H 0.3937 0.4559 0.3457 0.050 Uiso 1 1 calc R
C29 C 0.5139(4) 0.5375(3) 0.4157(4) 0.0368(11) Uani 1 1 d .
C30 C 0.2987(5) 0.5504(4) 0.3014(4) 0.0573(17) Uani 1 1 d D
H30 H 0.3227 0.5620 0.2463 0.069 Uiso 1 1 calc R
C11C C 0.2891(5) 0.6227(4) 0.3503(5) 0.0642(19) Uani 1 1 d D
H11G H 0.2296 0.6522 0.2991 0.096 Uiso 1 1 calc R
H11H H 0.3615 0.6483 0.3753 0.096 Uiso 1 1 calc R
H11I H 0.2701 0.6133 0.4075 0.096 Uiso 1 1 calc R
C12C C 0.1816(6) 0.5103(5) 0.2493(6) 0.091(3) Uani 1 1 d D
H12G H 0.1250 0.5425 0.2001 0.137 Uiso 1 1 calc R
H12H H 0.1571 0.4960 0.3016 0.137 Uiso 1 1 calc R
H12I H 0.1897 0.4674 0.2138 0.137 Uiso 1 1 calc R
C31 C 0.7678(4) 0.5049(3) 0.7688(4) 0.0384(11) Uani 1 1 d .
C32 C 0.8138(5) 0.4877(3) 0.6984(4) 0.0440(12) Uani 1 1 d .
H32 H 0.7652 0.4783 0.6288 0.053 Uiso 1 1 calc R
C33 C 0.9340(5) 0.4847(4) 0.7343(5) 0.0550(15) Uani 1 1 d .
H33 H 0.9646 0.4731 0.6876 0.066 Uiso 1 1 calc R
C34 C 1.0076(5) 0.4983(5) 0.8362(5) 0.0648(17) Uani 1 1 d .
H34 H 1.0871 0.4945 0.8590 0.078 Uiso 1 1 calc R
C35 C 0.9619(5) 0.5178(4) 0.9051(5) 0.0539(15) Uani 1 1 d .
H35 H 1.0120 0.5278 0.9741 0.065 Uiso 1 1 calc R
C36 C 0.8426(5) 0.5229(3) 0.8735(4) 0.0415(12) Uani 1 1 d .
C37 C 0.7926(5) 0.5502(3) 0.9446(4) 0.0443(12) Uani 1 1 d .
H37A H 0.8554 0.5616 1.0118 0.053 Uiso 1 1 calc R
H37B H 0.7507 0.5954 0.9162 0.053 Uiso 1 1 calc R
C38 C 0.7654(5) 0.4305(3) 1.0233(4) 0.0411(11) Uani 1 1 d .
H38 H 0.8186 0.4094 0.9977 0.049 Uiso 1 1 calc R
C39 C 0.6679(6) 0.3747(3) 1.0010(4) 0.0471(13) Uani 1 1 d .
C40 C 0.8370(6) 0.4484(4) 1.1409(5) 0.072(2) Uani 1 1 d D
H40 H 0.8836 0.4920 1.1449 0.087 Uiso 1 1 calc R
C11D C 0.7591(9) 0.4678(5) 1.1930(6) 0.106(4) Uani 1 1 d D
H11J H 0.7078 0.5068 1.1550 0.160 Uiso 1 1 calc R
H11K H 0.8056 0.4834 1.2633 0.160 Uiso 1 1 calc R
H11L H 0.7147 0.4255 1.1934 0.160 Uiso 1 1 calc R
C12D C 0.9207(8) 0.3864(6) 1.1966(8) 0.129(5) Uani 1 1 d D
H12J H 0.9671 0.3756 1.1603 0.193 Uiso 1 1 calc R
H12K H 0.8779 0.3434 1.1977 0.193 Uiso 1 1 calc R
H12L H 0.9700 0.4011 1.2667 0.193 Uiso 1 1 calc R
O1S O 0.5849(12) 0.9035(8) -0.0239(12) 0.092(3) Uiso 0.40 1 d PD
H1S H 0.6199 0.9418 -0.0202 0.138 Uiso 0.40 1 calc PR
C1S C 0.6449(14) 0.8460(11) -0.0384(15) 0.092(3) Uiso 0.40 1 d PD
H1S1 H 0.6750 0.8186 0.0273 0.110 Uiso 0.40 1 calc PR
C2S C 0.5759(17) 0.7903(10) -0.1222(17) 0.092(3) Uiso 0.40 1 d PD
H2S1 H 0.5088 0.7756 -0.1133 0.138 Uiso 0.40 1 calc PR
H2S2 H 0.6232 0.7480 -0.1161 0.138 Uiso 0.40 1 calc PR
H2S3 H 0.5524 0.8120 -0.1898 0.138 Uiso 0.40 1 calc PR
C3S C 0.7529(14) 0.8725(12) -0.0503(18) 0.092(3) Uiso 0.40 1 d PD
H3S1 H 0.7935 0.9082 0.0026 0.138 Uiso 0.40 1 calc PR
H3S2 H 0.7296 0.8943 -0.1179 0.138 Uiso 0.40 1 calc PR
H3S3 H 0.8027 0.8314 -0.0432 0.138 Uiso 0.40 1 calc PR
O2S O 0.4055(9) 0.8582(6) 0.4890(8) 0.0903(18) Uiso 0.60 1 d PD
H2S H 0.3786 0.8397 0.4307 0.135 Uiso 0.60 1 calc PR
C4S C 0.3411(11) 0.8363(7) 0.5408(11) 0.0903(18) Uiso 0.60 1 d PD
H4S H 0.3934 0.8060 0.5990 0.108 Uiso 0.60 1 calc PR
C5S C 0.2423(12) 0.7846(7) 0.4722(11) 0.0903(18) Uiso 0.60 1 d PD
H5S1 H 0.2720 0.7476 0.4422 0.135 Uiso 0.60 1 calc PR
H5S2 H 0.1836 0.8124 0.4175 0.135 Uiso 0.60 1 calc PR
H5S3 H 0.2096 0.7616 0.5141 0.135 Uiso 0.60 1 calc PR
C6S C 0.2990(13) 0.8966(7) 0.5902(11) 0.0903(18) Uiso 0.60 1 d PD
H6S1 H 0.3627 0.9278 0.6317 0.135 Uiso 0.60 1 calc PR
H6S2 H 0.2672 0.8749 0.6335 0.135 Uiso 0.60 1 calc PR
H6S3 H 0.2406 0.9251 0.5364 0.135 Uiso 0.60 1 calc PR

loop_
_atom_site_aniso_label
_atom_site_aniso_U_11
_atom_site_aniso_U_22
_atom_site_aniso_U_33
_atom_site_aniso_U_23
_atom_site_aniso_U_13
_atom_site_aniso_U_12
Cu1 0.0303(3) 0.0524(4) 0.0253(3) -0.0027(3) 0.0118(2) 0.0039(3)
Cu2 0.0290(3) 0.0585(4) 0.0289(3) -0.0095(3) 0.0097(2) 0.0001(3)
Cu3 0.0370(3) 0.0515(4) 0.0266(3) 0.0056(3) 0.0128(2) -0.0052(3)
Cu4 0.0393(3) 0.0521(4) 0.0278(3) 0.0057(3) 0.0150(3) -0.0004(3)
O1 0.0356(17) 0.059(2) 0.0247(16) -0.0065(16) 0.0108(14) 0.0060(17)
O2 0.0315(17) 0.066(3) 0.0323(18) -0.0088(17) 0.0145(15) 0.0054(17)
O3 0.045(2) 0.071(3) 0.0300(18) -0.0047(17) 0.0171(16) 0.017(2)
O4 0.0285(16) 0.071(3) 0.0286(16) -0.0080(18) 0.0120(14) -0.0068(18)
O5 0.0342(18) 0.081(3) 0.0322(19) -0.0134(19) 0.0106(16) 0.0059(19)
O6 0.074(3) 0.079(3) 0.044(2) -0.005(2) 0.035(2) 0.002(2)
O7 0.0383(18) 0.052(2) 0.0324(18) 0.0044(16) 0.0176(15) -0.0064(16)
O8 0.0404(19) 0.049(2) 0.0329(18) 0.0029(16) 0.0163(16) -0.0097(16)
O9 0.052(2) 0.057(2) 0.0331(18) 0.0061(17) 0.0249(17) -0.0034(19)
O10 0.0347(17) 0.058(2) 0.0269(16) 0.0033(16) 0.0136(14) -0.0018(17)
O11 0.052(2) 0.061(3) 0.039(2) 0.0064(19) 0.0161(19) -0.006(2)
O12 0.107(4) 0.040(2) 0.049(2) 0.0065(19) 0.032(3) -0.005(2)
O13 0.096(4) 0.054(3) 0.048(2) -0.001(2) 0.035(3) 0.001(3)
O14 0.071(3) 0.059(3) 0.045(2) -0.003(2) 0.032(2) 0.004(2)
N1 0.0307(18) 0.037(2) 0.0261(18) -0.0007(16) 0.0122(15) 0.0037(17)
N2 0.0294(19) 0.046(3) 0.031(2) -0.0043(18) 0.0061(17) -0.0050(19)
N3 0.040(2) 0.042(3) 0.0281(19) -0.0034(18) 0.0159(17) -0.0030(19)
N4 0.042(2) 0.042(2) 0.0292(19) 0.0065(18) 0.0166(17) 0.009(2)
C1 0.035(2) 0.038(3) 0.034(2) 0.001(2) 0.020(2) 0.005(2)
C2 0.049(3) 0.038(3) 0.041(3) 0.001(2) 0.024(2) 0.003(2)
C3 0.069(4) 0.039(3) 0.063(4) 0.001(3) 0.043(3) 0.011(3)
C4 0.052(3) 0.074(5) 0.063(4) 0.018(3) 0.037(3) 0.025(3)
C5 0.037(3) 0.066(4) 0.048(3) 0.003(3) 0.023(2) 0.008(3)
C6 0.038(2) 0.055(3) 0.033(2) 0.004(2) 0.022(2) 0.006(2)
C7 0.032(2) 0.054(3) 0.035(2) -0.009(2) 0.018(2) -0.007(2)
C8 0.034(2) 0.041(3) 0.026(2) -0.0009(19) 0.0123(19) 0.003(2)
C9 0.036(2) 0.043(3) 0.032(2) 0.005(2) 0.016(2) 0.008(2)
C10 0.040(3) 0.072(4) 0.032(3) 0.000(3) 0.013(2) 0.014(3)
C11A 0.045(3) 0.098(5) 0.042(3) -0.022(3) 0.011(3) 0.001(3)
C12A 0.091(5) 0.070(4) 0.039(3) 0.012(3) 0.030(3) 0.028(4)
C11 0.031(2) 0.044(3) 0.049(3) -0.012(2) 0.018(2) -0.001(2)
C12 0.044(3) 0.053(3) 0.054(3) -0.006(3) 0.027(3) -0.005(3)
C13 0.052(4) 0.086(5) 0.081(5) -0.021(4) 0.045(4) -0.015(4)
C14 0.038(3) 0.110(6) 0.107(6) -0.025(5) 0.045(4) -0.007(4)
C15 0.029(3) 0.100(6) 0.079(5) -0.021(4) 0.014(3) 0.000(3)
C16 0.027(2) 0.057(3) 0.050(3) -0.013(3) 0.011(2) 0.007(2)
C17 0.044(3) 0.048(3) 0.047(3) -0.006(3) 0.011(2) 0.011(3)
C18 0.046(3) 0.038(3) 0.034(2) -0.004(2) 0.009(2) -0.001(2)
C19 0.046(3) 0.040(3) 0.041(3) -0.010(2) 0.015(2) -0.002(2)
C20 0.058(3) 0.040(3) 0.041(3) -0.004(2) 0.013(3) -0.002(3)
C11B 0.110(7) 0.103(7) 0.043(4) -0.001(4) 0.014(4) -0.032(6)
C12B 0.042(3) 0.072(5) 0.064(4) -0.015(3) -0.007(3) -0.001(3)
C21 0.043(3) 0.036(3) 0.048(3) 0.005(2) 0.018(2) -0.001(2)
C22 0.041(3) 0.086(5) 0.042(3) 0.010(3) 0.020(3) -0.007(3)
C23 0.053(3) 0.071(5) 0.061(4) 0.006(3) 0.034(3) -0.007(3)
C24 0.045(3) 0.062(4) 0.077(5) -0.004(3) 0.032(3) -0.009(3)
C25 0.045(3) 0.055(4) 0.052(3) 0.000(3) 0.014(3) -0.011(3)
C26 0.049(3) 0.035(3) 0.044(3) -0.002(2) 0.021(2) -0.009(2)
C27 0.060(3) 0.045(3) 0.044(3) -0.009(2) 0.020(3) -0.016(3)
C28 0.047(3) 0.048(3) 0.030(2) -0.001(2) 0.016(2) -0.005(2)
C29 0.041(3) 0.039(3) 0.033(3) 0.002(2) 0.018(2) 0.005(2)
C30 0.040(3) 0.094(5) 0.031(3) 0.023(3) 0.008(2) 0.001(3)
C11C 0.047(3) 0.071(5) 0.072(4) 0.032(4) 0.023(3) 0.008(3)
C12C 0.049(4) 0.129(8) 0.067(5) 0.005(5) -0.002(3) -0.005(5)
C31 0.040(2) 0.041(3) 0.034(2) 0.006(2) 0.015(2) -0.003(2)
C32 0.050(3) 0.044(3) 0.043(3) -0.001(2) 0.024(2) -0.004(3)
C33 0.049(3) 0.069(4) 0.058(3) 0.003(3) 0.034(3) -0.005(3)
C34 0.040(3) 0.087(5) 0.067(4) 0.004(4) 0.022(3) 0.000(3)
C35 0.041(3) 0.069(4) 0.042(3) 0.003(3) 0.009(2) -0.012(3)
C36 0.043(3) 0.043(3) 0.036(3) 0.001(2) 0.014(2) -0.006(2)
C37 0.054(3) 0.041(3) 0.037(3) 0.001(2) 0.019(2) -0.007(3)
C38 0.046(3) 0.042(3) 0.037(3) 0.007(2) 0.020(2) 0.010(2)
C39 0.072(4) 0.040(3) 0.034(3) -0.003(2) 0.027(3) 0.002(3)
C40 0.073(4) 0.065(5) 0.042(3) 0.014(3) -0.009(3) -0.017(4)
C11D 0.185(11) 0.100(7) 0.042(4) -0.015(4) 0.055(5) -0.039(7)
C12D 0.088(7) 0.115(8) 0.114(8) 0.068(7) -0.021(6) -0.003(6)

loop_
_atom_type_symbol
_atom_type_description
_atom_type_scat_dispersion_real
_atom_type_scat_dispersion_imag
_atom_type_scat_source
C C 0.0033 0.0016 'International Tables Vol C Tables 4.2.6.8 and 6.1.1.4'
H H 0.0000 0.0000 'International Tables Vol C Tables 4.2.6.8 and 6.1.1.4'
N N 0.0061 0.0033 'International Tables Vol C Tables 4.2.6.8 and 6.1.1.4'
O O 0.0106 0.0060 'International Tables Vol C Tables 4.2.6.8 and 6.1.1.4'
Cu Cu 0.3201 1.2651 'International Tables Vol C Tables 4.2.6.8 and 6.1.1.4'

loop_
_geom_angle_atom_site_label_1
_geom_angle_atom_site_label_2
_geom_angle_atom_site_label_3
_geom_angle
_geom_angle_site_symmetry_1
_geom_angle_site_symmetry_3
O4 Cu1 O2 103.39(14) . .
O4 Cu1 O1 77.96(14) . .
O2 Cu1 O1 176.41(18) . .
O4 Cu1 N1 170.21(19) . .
O2 Cu1 N1 84.64(15) . .
O1 Cu1 N1 93.70(15) . .
O4 Cu1 O13 91.93(18) . .
O2 Cu1 O13 91.51(17) . .
O1 Cu1 O13 91.77(17) . .
N1 Cu1 O13 93.46(18) . .
O4 Cu1 Cu2 39.08(10) . .
O2 Cu1 Cu2 142.36(10) . .
O1 Cu1 Cu2 39.29(10) . .
N1 Cu1 Cu2 132.96(11) . .
O13 Cu1 Cu2 88.03(11) . .
O5 Cu2 O4 177.67(18) . .
O5 Cu2 O1 103.29(15) . .
O4 Cu2 O1 78.18(14) . .
O5 Cu2 N2 83.59(16) . .
O4 Cu2 N2 94.82(15) . .
O1 Cu2 N2 171.96(16) . .
O5 Cu2 Cu1 142.55(11) . .
O4 Cu2 Cu1 39.10(9) . .
O1 Cu2 Cu1 39.48(10) . .
N2 Cu2 Cu1 133.86(13) . .
O8 Cu3 O10 100.11(15) . .
O8 Cu3 N3 85.56(16) . .
O10 Cu3 N3 173.17(15) . .
O8 Cu3 O7 169.28(17) . .
O10 Cu3 O7 80.62(15) . .
N3 Cu3 O7 94.52(16) . .
O8 Cu3 O14 91.82(16) . .
O10 Cu3 O14 89.01(16) . .
N3 Cu3 O14 86.98(18) . .
O7 Cu3 O14 98.89(16) . .
O8 Cu3 Cu4 140.82(11) . .
O10 Cu3 Cu4 40.72(10) . .
N3 Cu3 Cu4 133.44(12) . .
O7 Cu3 Cu4 41.12(11) . .
O14 Cu3 Cu4 87.50(10) . .
O11 Cu4 N4 81.94(17) . .
O11 Cu4 O10 155.89(18) . .
N4 Cu4 O10 94.74(16) . .
O11 Cu4 O7 103.29(16) . .
N4 Cu4 O7 174.11(16) . .
O10 Cu4 O7 79.38(14) . .
O11 Cu4 O3 106.40(17) . 1_556
N4 Cu4 O3 91.36(16) . 1_556
O10 Cu4 O3 97.52(16) . 1_556
O7 Cu4 O3 89.73(15) . 1_556
O11 Cu4 Cu3 142.40(13) . .
N4 Cu4 Cu3 133.65(13) . .
O10 Cu4 Cu3 39.93(10) . .
O7 Cu4 Cu3 40.63(10) . .
O3 Cu4 Cu3 87.25(9) 1_556 .
C1 O1 Cu2 133.6(3) . .
C1 O1 Cu1 124.9(3) . .
Cu2 O1 Cu1 101.23(16) . .
C9 O2 Cu1 114.5(3) . .
C9 O3 Cu4 130.0(3) . 1_554
C11 O4 Cu2 123.0(3) . .
C11 O4 Cu1 131.9(3) . .
Cu2 O4 Cu1 101.82(15) . .
C19 O5 Cu2 115.9(3) . .
C21 O7 Cu3 126.1(3) . .
C21 O7 Cu4 128.9(3) . .
Cu3 O7 Cu4 98.25(16) . .
C29 O8 Cu3 116.4(3) . .
C31 O10 Cu3 133.0(3) . .
C31 O10 Cu4 119.3(3) . .
Cu3 O10 Cu4 99.35(15) . .
C39 O11 Cu4 113.3(4) . .
C8 N1 C7 112.6(4) . .
C8 N1 Cu1 109.6(3) . .
C7 N1 Cu1 110.4(3) . .
C17 N2 C18 115.7(5) . .
C17 N2 Cu2 107.5(3) . .
C18 N2 Cu2 109.0(3) . .
C27 N3 C28 115.1(4) . .
C27 N3 Cu3 110.7(4) . .
C28 N3 Cu3 110.3(3) . .
C38 N4 C37 117.4(4) . .
C38 N4 Cu4 106.2(3) . .
C37 N4 Cu4 113.7(3) . .
O1 C1 C6 121.2(4) . .
O1 C1 C2 119.5(5) . .
C6 C1 C2 119.3(5) . .
C3 C2 C1 119.9(5) . .
C2 C3 C4 120.9(6) . .
C5 C4 C3 119.0(5) . .
C4 C5 C6 121.0(6) . .
C1 C6 C5 120.0(5) . .
C1 C6 C7 122.1(4) . .
C5 C6 C7 117.9(5) . .
C6 C7 N1 110.6(4) . .
N1 C8 C10 112.6(4) . .
N1 C8 C9 107.8(4) . .
C10 C8 C9 116.4(4) . .
O3 C9 O2 123.1(4) . .
O3 C9 C8 118.5(4) . .
O2 C9 C8 118.3(4) . .
C12A C10 C8 112.9(5) . .
C12A C10 C11A 112.7(5) . .
C8 C10 C11A 114.2(5) . .
O4 C11 C12 121.5(5) . .
O4 C11 C16 118.0(5) . .
C12 C11 C16 120.4(5) . .
C13 C12 C11 119.4(6) . .
C12 C13 C14 121.4(6) . .
C15 C14 C13 119.8(6) . .
C14 C15 C16 121.0(6) . .
C15 C16 C11 117.8(6) . .
C15 C16 C17 121.8(5) . .
C11 C16 C17 120.3(4) . .
C16 C17 N2 109.4(5) . .
N2 C18 C20 114.4(5) . .
N2 C18 C19 107.6(4) . .
C20 C18 C19 112.2(5) . .
O6 C19 O5 123.8(5) . .
O6 C19 C18 119.5(5) . .
O5 C19 C18 116.7(5) . .
C18 C20 C11B 111.5(5) . .
C18 C20 C12B 113.5(5) . .
C11B C20 C12B 109.2(6) . .
O7 C21 C22 121.5(5) . .
O7 C21 C26 120.4(5) . .
C22 C21 C26 118.1(5) . .
C23 C22 C21 121.1(6) . .
C24 C23 C22 121.3(6) . .
C23 C24 C25 118.0(6) . .
C24 C25 C26 122.5(6) . .
C25 C26 C21 118.7(5) . .
C25 C26 C27 120.7(5) . .
C21 C26 C27 120.5(5) . .
N3 C27 C26 112.8(5) . .
N3 C28 C30 114.8(4) . .
N3 C28 C29 109.8(4) . .
C30 C28 C29 110.9(5) . .
O9 C29 O8 124.3(5) . .
O9 C29 C28 118.7(4) . .
O8 C29 C28 117.0(4) . .
C11C C30 C28 110.8(5) . .
C11C C30 C12C 112.0(6) . .
C28 C30 C12C 112.2(6) . .
O10 C31 C32 120.9(5) . .
O10 C31 C36 119.1(5) . .
C32 C31 C36 120.0(5) . .
C31 C32 C33 119.1(5) . .
C34 C33 C32 121.8(6) . .
C33 C34 C35 119.1(6) . .
C34 C35 C36 121.8(6) . .
C35 C36 C31 118.2(5) . .
C35 C36 C37 122.2(5) . .
C31 C36 C37 119.6(5) . .
N4 C37 C36 113.8(5) . .
N4 C38 C39 107.3(4) . .
N4 C38 C40 112.6(5) . .
C39 C38 C40 114.3(5) . .
O12 C39 O11 124.3(6) . .
O12 C39 C38 119.5(6) . .
O11 C39 C38 116.2(5) . .
C11D C40 C12D 112.5(7) . .
C11D C40 C38 111.5(6) . .
C12D C40 C38 111.1(7) . .
O1S C1S C2S 117.0(13) . .
O1S C1S C3S 111.6(13) . .
C2S C1S C3S 111.6(9) . .
O2S C4S C6S 116.8(10) . .
O2S C4S C5S 110.9(10) . .
C6S C4S C5S 111.9(8) . .

loop_
_geom_bond_atom_site_label_1
_geom_bond_atom_site_label_2
_geom_bond_distance
_geom_bond_site_symmetry_2
Cu1 O4 1.953(3) .
Cu1 O2 1.958(3) .
Cu1 O1 1.965(3) .
Cu1 N1 1.969(4) .
Cu1 O13 2.361(5) .
Cu1 Cu2 3.0312(8) .
Cu2 O5 1.923(4) .
Cu2 O4 1.952(3) .
Cu2 O1 1.957(3) .
Cu2 N2 2.002(4) .
Cu3 O8 1.935(3) .
Cu3 O10 1.950(3) .
Cu3 N3 1.970(4) .
Cu3 O7 1.973(3) .
Cu3 O14 2.365(5) .
Cu3 Cu4 2.9980(8) .
Cu4 O11 1.948(4) .
Cu4 N4 1.978(4) .
Cu4 O10 1.982(3) .
Cu4 O7 1.992(4) .
Cu4 O3 2.372(4) 1_556
O1 C1 1.361(6) .
O2 C9 1.272(6) .
O3 C9 1.265(6) .
O3 Cu4 2.372(4) 1_554
O4 C11 1.353(6) .
O5 C19 1.276(7) .
O6 C19 1.226(7) .
O7 C21 1.357(6) .
O8 C29 1.273(6) .
O9 C29 1.231(6) .
O10 C31 1.356(6) .
O11 C39 1.276(7) .
O12 C39 1.232(7) .
N1 C8 1.496(6) .
N1 C7 1.511(6) .
N2 C17 1.496(7) .
N2 C18 1.500(7) .
N3 C27 1.484(7) .
N3 C28 1.499(6) .
N4 C38 1.483(7) .
N4 C37 1.494(7) .
C1 C6 1.393(7) .
C1 C2 1.399(7) .
C2 C3 1.392(8) .
C3 C4 1.394(10) .
C4 C5 1.380(9) .
C5 C6 1.398(7) .
C6 C7 1.506(7) .
C8 C10 1.537(7) .
C8 C9 1.540(7) .
C10 C12A 1.513(8) .
C10 C11A 1.542(7) .
C11 C12 1.405(8) .
C11 C16 1.430(8) .
C12 C13 1.390(8) .
C13 C14 1.394(11) .
C14 C15 1.385(11) .
C15 C16 1.425(8) .
C16 C17 1.486(9) .
C18 C20 1.542(7) .
C18 C19 1.569(8) .
C20 C11B 1.546(8) .
C20 C12B 1.548(8) .
C21 C22 1.392(8) .
C21 C26 1.407(8) .
C22 C23 1.377(8) .
C23 C24 1.367(10) .
C24 C25 1.381(10) .
C25 C26 1.390(8) .
C26 C27 1.495(8) .
C28 C30 1.530(8) .
C28 C29 1.549(7) .
C30 C11C 1.520(9) .
C30 C12C 1.542(8) .
C31 C32 1.399(7) .
C31 C36 1.418(7) .
C32 C33 1.400(8) .
C33 C34 1.367(9) .
C34 C35 1.387(9) .
C35 C36 1.399(8) .
C36 C37 1.497(8) .
C38 C39 1.535(8) .
C38 C40 1.554(8) .
C40 C11D 1.520(10) .
C40 C12D 1.523(9) .
O1S C1S 1.366(18) .
C1S C2S 1.524(10) .
C1S C3S 1.543(10) .
O2S C4S 1.381(15) .
C4S C6S 1.523(9) .
C4S C5S 1.541(9) .
